data_4118527
loop_
_publ_author_name
'Powner, Matthew W.'
'Zheng, Shao-Liang'
'Szostak, Jack W.'

_publ_section_title
;
 Multicomponent Assembly of Proposed DNA Precursors in Water
;
_journal_coden_ASTM JACSAT
_journal_issue 33
_journal_name_full 'Journal of the American Chemical Society'
_journal_page_first 13889
_journal_page_last 13895
_journal_paper_doi 10.1021/ja306176n
_journal_volume 134
_journal_year 2012
_chemical_absolute_configuration rm
_chemical_formula_sum 'C9 H13 N6 O2.5 S'
_chemical_formula_weight 277.31
_space_group_IT_number 19
_symmetry_cell_setting orthorhombic
_symmetry_space_group_name_Hall 'P 2ac 2ab'
_symmetry_space_group_name_H-M 'P 21 21 21'
_atom_sites_solution_hydrogens geom
_atom_sites_solution_primary direct
_atom_sites_solution_secondary difmap
_audit_creation_method SHELXL-97
_cell_angle_alpha 90.00
_cell_angle_beta 90.00
_cell_angle_gamma 90.00
_cell_formula_units_Z 8
_cell_length_a 8.0766(6)
_cell_length_b 8.8227(7)
_cell_length_c 32.654(3)
_cell_measurement_reflns_used 9921
_cell_measurement_temperature 100(2)
_cell_measurement_theta_max 23.7
_cell_measurement_theta_min 2.45
_cell_volume 2326.8(3)
_computing_cell_refinement 'SAINT 7.46A (Bruker-AXS, 2009)'
_computing_data_collection 'APEX2 v2009.3.0 (Bruker-AXS, 2009)'
_computing_data_reduction 'SAINT 7.46A (Bruker-AXS, 2009)'
_computing_molecular_graphics 'Bruker SHELXTL'
_computing_publication_material 'Bruker SHELXTL'
_computing_structure_refinement 'SHELXL-97 (Sheldrick, 2008)'
_computing_structure_solution 'SHELXS-97 (Sheldrick, 2008)'
_diffrn_ambient_temperature 100(2)
_diffrn_measured_fraction_theta_full 0.999
_diffrn_measured_fraction_theta_max 0.999
_diffrn_measurement_device_type 'CCD area detector'
_diffrn_measurement_method 'phi and omega scans'
_diffrn_radiation_monochromator graphite
_diffrn_radiation_source 'fine-focus sealed tube'
_diffrn_radiation_type MoK\a
_diffrn_radiation_wavelength 0.71073
_diffrn_reflns_av_R_equivalents 0.0451
_diffrn_reflns_av_sigmaI/netI 0.0261
_diffrn_reflns_limit_h_max 10
_diffrn_reflns_limit_h_min -10
_diffrn_reflns_limit_k_max 11
_diffrn_reflns_limit_k_min -11
_diffrn_reflns_limit_l_max 44
_diffrn_reflns_limit_l_min -44
_diffrn_reflns_number 44624
_diffrn_reflns_theta_full 28.73
_diffrn_reflns_theta_max 28.73
_diffrn_reflns_theta_min 2.39
_exptl_absorpt_coefficient_mu 0.290
_exptl_absorpt_correction_T_max 0.9971
_exptl_absorpt_correction_T_min 0.9390
_exptl_absorpt_correction_type multi-scan
_exptl_absorpt_process_details sadabs
_exptl_crystal_colour colorless
_exptl_crystal_density_diffrn 1.583
_exptl_crystal_description needle
_exptl_crystal_F_000 1160
_exptl_crystal_size_max 0.22
_exptl_crystal_size_mid 0.15
_exptl_crystal_size_min 0.01
_refine_diff_density_max 0.311
_refine_diff_density_min -0.227
_refine_diff_density_rms 0.048
_refine_ls_abs_structure_details 'Flack H D (1983), Acta Cryst. A39, 876-881'
_refine_ls_abs_structure_Flack 0.0(3)
_refine_ls_extinction_method none
_refine_ls_goodness_of_fit_ref 1.039
_refine_ls_hydrogen_treatment mixed
_refine_ls_matrix_type full
_refine_ls_number_parameters 391
_refine_ls_number_reflns 6001
_refine_ls_number_restraints 0
_refine_ls_restrained_S_all 1.039
_refine_ls_R_factor_all 0.0300
_refine_ls_R_factor_gt 0.0278
_refine_ls_shift/su_max 0.001
_refine_ls_shift/su_mean 0.000
_refine_ls_structure_factor_coef Fsqd
_refine_ls_weighting_details 'calc w=1/[\s^2^(Fo^2^)+(0.0396P)^2^+0.5012P] where P=(Fo^2^+2Fc^2^)/3'
_refine_ls_weighting_scheme calc
_refine_ls_wR_factor_gt 0.0683
_refine_ls_wR_factor_ref 0.0698
_reflns_number_gt 5708
_reflns_number_total 6001
_reflns_threshold_expression >2sigma(I)
_cod_data_source_file ja306176n_si_008.cif
_cod_data_source_block MP2-116-c
_cod_database_code 4118527

loop_
_symmetry_equiv_pos_as_xyz
'x, y, z'
'-x+1/2, -y, z+1/2'
'-x, y+1/2, -z+1/2'
'x+1/2, -y+1/2, -z'

loop_
_atom_site_label
_atom_site_type_symbol
_atom_site_fract_x
_atom_site_fract_y
_atom_site_fract_z
_atom_site_U_iso_or_equiv
_atom_site_adp_type
_atom_site_occupancy
_atom_site_symmetry_multiplicity
_atom_site_calc_flag
_atom_site_refinement_flags
S1 S -0.93677(4) -0.94273(4) -0.250600(11) 0.01449(8) Uani 1 1 d .
O1 O -0.64453(16) -1.27656(13) -0.16973(4) 0.0216(3) Uani 1 1 d .
O2 O -0.54514(15) -1.01125(11) -0.06494(3) 0.0167(2) Uani 1 1 d .
N1 N -0.77379(18) -0.73429(15) -0.29464(4) 0.0172(3) Uani 1 1 d .
N2 N -0.77776(16) -0.70234(13) -0.22389(4) 0.0134(2) Uani 1 1 d .
N3 N -0.73392(17) -1.00224(14) -0.13834(4) 0.0131(2) Uani 1 1 d .
N4 N -0.66391(17) -0.62875(14) -0.09639(4) 0.0157(3) Uani 1 1 d .
N5 N -0.77564(17) -0.74038(13) -0.15111(4) 0.0130(2) Uani 1 1 d .
N6 N -0.4817(2) -0.79331(16) -0.03164(4) 0.0225(3) Uani 1 1 d .
C1 C -0.81442(18) -0.77653(16) -0.25661(4) 0.0131(3) Uani 1 1 d .
C2 C -0.86824(19) -0.76188(16) -0.18893(4) 0.0125(3) Uani 1 1 d .
H2 H -0.9762 -0.7070 -0.1867 0.015 Uiso 1 1 calc R
C3 C -0.90336(18) -0.93316(16) -0.19569(4) 0.0123(3) Uani 1 1 d .
H3A H -1.0061 -0.9638 -0.1808 0.015 Uiso 1 1 calc R
C4 C -0.75741(18) -1.03082(15) -0.18201(4) 0.0118(3) Uani 1 1 d .
H4 H -0.6556 -0.9999 -0.1973 0.014 Uiso 1 1 calc R
C5 C -0.71431(19) -0.85452(16) -0.12712(4) 0.0127(3) Uani 1 1 d .
C6 C -0.64441(19) -0.78619(16) -0.09331(4) 0.0137(3) Uani 1 1 d .
C7 C -0.7424(2) -0.60668(16) -0.13074(4) 0.0154(3) Uani 1 1 d .
H7 H -0.7734 -0.5095 -0.1407 0.018 Uiso 1 1 calc R
C8 C -0.7844(2) -1.19995(16) -0.18685(5) 0.0167(3) Uani 1 1 d .
H8A H -0.8868 -1.2310 -0.1725 0.020 Uiso 1 1 calc R
H8B H -0.7960 -1.2261 -0.2162 0.020 Uiso 1 1 calc R
C9 C -0.5551(2) -0.87029(16) -0.06220(4) 0.0151(3) Uani 1 1 d .
S2 S -0.54444(5) -1.18533(4) 0.019197(11) 0.01420(8) Uani 1 1 d .
O3 O -0.65525(15) -1.08566(12) 0.13042(3) 0.0160(2) Uani 1 1 d .
O4 O -0.87313(14) -1.58264(12) 0.18445(3) 0.0156(2) Uani 1 1 d .
N7 N -0.61989(18) -1.33498(15) -0.04990(4) 0.0157(3) Uani 1 1 d .
N8 N -0.57458(16) -1.48067(14) 0.00845(4) 0.0137(2) Uani 1 1 d .
N9 N -0.74033(17) -1.39692(13) 0.11781(4) 0.0124(2) Uani 1 1 d .
N10 N -0.63366(16) -1.79204(14) 0.10875(4) 0.0142(2) Uani 1 1 d .
N11 N -0.58782(15) -1.57197(13) 0.07761(4) 0.0120(2) Uani 1 1 d .
N12 N -0.84414(18) -1.83855(15) 0.17960(4) 0.0171(3) Uani 1 1 d .
C11 C -0.58439(18) -1.35241(16) -0.01012(4) 0.0123(3) Uani 1 1 d .
C12 C -0.51435(18) -1.45993(15) 0.04993(4) 0.0123(3) Uani 1 1 d .
H12 H -0.3914 -1.4729 0.0501 0.015 Uiso 1 1 calc R
C13 C -0.55673(19) -1.29813(15) 0.06548(4) 0.0122(3) Uani 1 1 d .
H13 H -0.4726 -1.2634 0.0859 0.015 Uiso 1 1 calc R
C14 C -0.73108(18) -1.28878(15) 0.08369(4) 0.0119(3) Uani 1 1 d .
H14 H -0.8138 -1.3177 0.0623 0.014 Uiso 1 1 calc R
C15 C -0.69181(17) -1.54200(16) 0.10947(4) 0.0117(3) Uani 1 1 d .
C16 C -0.72070(18) -1.67788(16) 0.12907(4) 0.0122(3) Uani 1 1 d .
C17 C -0.5563(2) -1.72516(16) 0.07859(4) 0.0140(3) Uani 1 1 d .
H17 H -0.4867 -1.7762 0.0596 0.017 Uiso 1 1 calc R
C18 C -0.7740(2) -1.13287(16) 0.10043(4) 0.0146(3) Uani 1 1 d .
H18A H -0.7764 -1.0586 0.0777 0.017 Uiso 1 1 calc R
H18B H -0.8855 -1.1358 0.1130 0.017 Uiso 1 1 calc R
C19 C -0.81841(18) -1.69682(16) 0.16604(4) 0.0130(3) Uani 1 1 d .
H7B H -0.635(3) -1.417(2) -0.0655(6) 0.022(5) Uiso 1 1 d .
H7A H -0.623(3) -1.237(2) -0.0592(6) 0.023(5) Uiso 1 1 d .
O5 O -0.94486(15) -1.53543(13) 0.26775(4) 0.0175(2) Uani 1 1 d .
H6B H -0.423(3) -0.843(3) -0.0141(6) 0.029(6) Uiso 1 1 d .
H6A H -0.505(3) -0.700(3) -0.0261(7) 0.030(6) Uiso 1 1 d .
H1B H -0.802(3) -0.786(3) -0.3153(7) 0.027(6) Uiso 1 1 d .
H1A H -0.728(3) -0.645(2) -0.2999(6) 0.023(5) Uiso 1 1 d .
H12A H -0.813(3) -1.915(3) 0.1672(7) 0.030(6) Uiso 1 1 d .
H12B H -0.906(3) -1.851(2) 0.2024(6) 0.028(5) Uiso 1 1 d .
H1 H -0.608(3) -1.329(3) -0.1871(7) 0.034(6) Uiso 1 1 d .
H5A H -0.864(3) -1.474(2) 0.2711(6) 0.024(5) Uiso 1 1 d .
H5B H -0.934(3) -1.559(3) 0.2434(8) 0.036(6) Uiso 1 1 d .
H3B H -0.640(3) -0.996(3) 0.1260(7) 0.033(6) Uiso 1 1 d .
H3 H -0.669(2) -1.058(2) -0.1258(6) 0.017(5) Uiso 1 1 d .
H9 H -0.829(3) -1.394(2) 0.1302(6) 0.022(5) Uiso 1 1 d .

loop_
_atom_site_aniso_label
_atom_site_aniso_U_11
_atom_site_aniso_U_22
_atom_site_aniso_U_33
_atom_site_aniso_U_23
_atom_site_aniso_U_13
_atom_site_aniso_U_12
S1 0.01864(16) 0.01223(15) 0.01259(16) -0.00027(12) -0.00295(15) -0.00201(13)
O1 0.0324(7) 0.0135(5) 0.0188(6) -0.0028(4) -0.0059(5) 0.0076(5)
O2 0.0241(5) 0.0125(5) 0.0134(5) 0.0009(4) -0.0009(5) 0.0029(4)
N1 0.0264(7) 0.0148(6) 0.0103(6) 0.0004(5) -0.0015(5) -0.0034(5)
N2 0.0189(6) 0.0100(5) 0.0112(5) 0.0009(4) -0.0008(5) 0.0000(5)
N3 0.0196(6) 0.0090(5) 0.0107(6) 0.0001(4) -0.0021(5) 0.0024(5)
N4 0.0223(7) 0.0109(6) 0.0138(6) 0.0002(5) -0.0007(5) 0.0002(5)
N5 0.0192(6) 0.0091(5) 0.0106(5) 0.0004(4) -0.0011(5) 0.0009(5)
N6 0.0355(8) 0.0157(6) 0.0163(6) -0.0003(5) -0.0104(6) 0.0038(6)
C1 0.0149(6) 0.0094(6) 0.0151(7) 0.0012(5) -0.0019(5) 0.0009(5)
C2 0.0162(7) 0.0103(6) 0.0108(6) -0.0003(5) -0.0018(5) 0.0010(5)
C3 0.0157(7) 0.0114(6) 0.0099(6) -0.0005(5) -0.0004(5) -0.0010(5)
C4 0.0151(6) 0.0092(6) 0.0111(6) -0.0005(5) -0.0005(5) 0.0008(5)
C5 0.0159(7) 0.0108(6) 0.0115(6) 0.0015(5) 0.0024(5) 0.0010(5)
C6 0.0198(7) 0.0106(6) 0.0108(6) 0.0001(5) 0.0006(6) 0.0002(6)
C7 0.0229(8) 0.0105(6) 0.0127(7) -0.0008(5) 0.0001(6) 0.0003(5)
C8 0.0231(7) 0.0090(6) 0.0182(7) 0.0003(5) -0.0041(6) 0.0001(6)
C9 0.0197(7) 0.0143(6) 0.0112(6) 0.0001(5) 0.0021(6) 0.0007(6)
S2 0.02184(18) 0.00959(14) 0.01116(15) 0.00105(12) 0.00084(14) -0.00323(13)
O3 0.0260(6) 0.0093(5) 0.0127(5) 0.0007(4) -0.0034(4) -0.0027(4)
O4 0.0203(5) 0.0124(5) 0.0142(5) -0.0014(4) 0.0026(4) 0.0000(4)
N7 0.0242(7) 0.0118(6) 0.0111(6) 0.0010(5) 0.0004(5) -0.0011(5)
N8 0.0188(6) 0.0116(5) 0.0107(6) -0.0007(4) 0.0003(5) 0.0001(5)
N9 0.0175(6) 0.0089(5) 0.0109(6) 0.0012(4) 0.0026(5) -0.0001(5)
N10 0.0188(6) 0.0104(5) 0.0134(6) -0.0015(4) 0.0011(5) 0.0010(5)
N11 0.0170(6) 0.0095(5) 0.0097(5) 0.0008(4) 0.0002(5) 0.0002(5)
N12 0.0245(7) 0.0117(6) 0.0151(6) 0.0022(5) 0.0059(5) -0.0018(5)
C11 0.0133(7) 0.0116(6) 0.0121(6) -0.0013(5) 0.0021(5) -0.0011(5)
C12 0.0165(7) 0.0094(6) 0.0109(6) 0.0017(5) 0.0012(5) -0.0017(5)
C13 0.0181(7) 0.0091(6) 0.0093(6) 0.0011(5) -0.0007(6) -0.0030(5)
C14 0.0180(7) 0.0082(6) 0.0095(6) 0.0005(5) -0.0007(5) -0.0004(5)
C15 0.0131(6) 0.0118(6) 0.0101(6) 0.0002(5) -0.0020(5) -0.0006(5)
C16 0.0161(7) 0.0083(6) 0.0123(6) -0.0011(5) -0.0025(5) 0.0002(5)
C17 0.0187(7) 0.0102(6) 0.0131(6) -0.0001(5) 0.0004(6) 0.0006(6)
C18 0.0211(7) 0.0101(6) 0.0126(7) -0.0001(5) -0.0015(6) 0.0017(6)
C19 0.0149(7) 0.0121(6) 0.0120(6) 0.0014(5) -0.0026(5) -0.0014(5)
O5 0.0207(5) 0.0172(5) 0.0146(5) -0.0004(4) 0.0025(5) -0.0023(5)

loop_
_atom_type_symbol
_atom_type_description
_atom_type_scat_dispersion_real
_atom_type_scat_dispersion_imag
_atom_type_scat_source
C C 0.0033 0.0016 'International Tables Vol C Tables 4.2.6.8 and 6.1.1.4'
H H 0.0000 0.0000 'International Tables Vol C Tables 4.2.6.8 and 6.1.1.4'
N N 0.0061 0.0033 'International Tables Vol C Tables 4.2.6.8 and 6.1.1.4'
O O 0.0106 0.0060 'International Tables Vol C Tables 4.2.6.8 and 6.1.1.4'
S S 0.1246 0.1234 'International Tables Vol C Tables 4.2.6.8 and 6.1.1.4'

loop_
_geom_angle_atom_site_label_1
_geom_angle_atom_site_label_2
_geom_angle_atom_site_label_3
_geom_angle
C1 S1 C3 89.32(7)
C1 N2 C2 110.63(12)
C5 N3 C4 116.27(12)
C7 N4 C6 105.35(12)
C5 N5 C7 106.41(12)
C5 N5 C2 125.14(12)
C7 N5 C2 128.29(12)
N2 C1 N1 124.92(14)
N2 C1 S1 117.07(11)
N1 C1 S1 117.93(11)
N2 C2 N5 111.14(12)
N2 C2 C3 109.38(11)
N5 C2 C3 109.93(11)
C4 C3 C2 111.50(12)
C4 C3 S1 112.17(10)
C2 C3 S1 102.28(9)
N3 C4 C8 106.87(11)
N3 C4 C3 106.76(11)
C8 C4 C3 114.45(12)
N3 C5 N5 120.50(13)
N3 C5 C6 132.91(14)
N5 C5 C6 106.55(12)
C5 C6 N4 109.25(13)
C5 C6 C9 122.74(13)
N4 C6 C9 127.85(13)
N4 C7 N5 112.43(13)
O1 C8 C4 108.10(12)
O2 C9 N6 121.81(15)
O2 C9 C6 119.44(14)
N6 C9 C6 118.73(13)
C11 S2 C13 89.07(6)
C11 N8 C12 110.47(11)
C15 N9 C14 116.29(12)
C17 N10 C16 105.85(12)
C15 N11 C17 106.67(12)
C15 N11 C12 126.13(12)
C17 N11 C12 127.04(12)
N8 C11 N7 124.86(13)
N8 C11 S2 117.52(11)
N7 C11 S2 117.62(11)
N8 C12 N11 110.79(11)
N8 C12 C13 110.32(11)
N11 C12 C13 109.22(11)
C14 C13 C12 112.29(11)
C14 C13 S2 110.17(10)
C12 C13 S2 102.71(9)
N9 C14 C18 107.67(11)
N9 C14 C13 107.85(12)
C18 C14 C13 113.48(12)
N11 C15 N9 120.71(13)
N11 C15 C16 106.86(12)
N9 C15 C16 132.34(13)
C15 C16 N10 108.75(13)
C15 C16 C19 125.31(13)
N10 C16 C19 125.86(13)
N10 C17 N11 111.88(13)
O3 C18 C14 110.86(12)
O4 C19 N12 122.38(14)
O4 C19 C16 119.86(13)
N12 C19 C16 117.75(14)

loop_
_geom_bond_atom_site_label_1
_geom_bond_atom_site_label_2
_geom_bond_distance
S1 C1 1.7790(15)
S1 C3 1.8152(14)
O1 C8 1.4304(19)
O2 C9 1.2495(17)
N1 C1 1.3374(19)
N2 C1 1.2876(18)
N2 C2 1.4535(18)
N3 C5 1.3631(18)
N3 C4 1.4606(18)
N4 C7 1.303(2)
N4 C6 1.4015(18)
N5 C5 1.3687(18)
N5 C7 1.3805(18)
N5 C2 1.4562(18)
N6 C9 1.345(2)
C2 C3 1.5533(19)
C3 C4 1.527(2)
C4 C8 1.5163(19)
C5 C6 1.379(2)
C6 C9 1.450(2)
S2 C11 1.7870(14)
S2 C13 1.8123(14)
O3 C18 1.4327(18)
O4 C19 1.2536(18)
N7 C11 1.3392(19)
N8 C11 1.2863(18)
N8 C12 1.4507(18)
N9 C15 1.3660(18)
N9 C14 1.4686(18)
N10 C17 1.3071(19)
N10 C16 1.3961(19)
N11 C15 1.3629(18)
N11 C17 1.3757(17)
N11 C12 1.4650(17)
N12 C19 1.3428(19)
C12 C13 1.5533(19)
C13 C14 1.531(2)
C14 C18 1.5203(19)
C15 C16 1.3789(19)
C16 C19 1.452(2)

loop_
_geom_hbond_atom_site_label_D
_geom_hbond_atom_site_label_H
_geom_hbond_atom_site_label_A
_geom_hbond_distance_DH
_geom_hbond_distance_HA
_geom_hbond_distance_DA
_geom_hbond_angle_DHA
_geom_hbond_site_symmetry_A
O5 H5A N2 0.85(2) 1.94(2) 2.7763(17) 166(2) 2_335
O5 H5B O4 0.83(2) 2.00(2) 2.8122(16) 168(2) .
O1 H1 O5 0.79(2) 1.95(2) 2.7278(17) 171(2) 2_324
N1 H1B O3 0.84(2) 2.13(2) 2.9731(17) 174(2) 2_334
O3 H3B N10 0.81(2) 1.89(2) 2.6911(16) 170(2) 1_565
N7 H7A O2 0.91(2) 2.10(2) 2.9603(17) 156.7(18) .

loop_
_geom_torsion_atom_site_label_1
_geom_torsion_atom_site_label_2
_geom_torsion_atom_site_label_3
_geom_torsion_atom_site_label_4
_geom_torsion
C2 N2 C1 N1 168.34(14)
C2 N2 C1 S1 -8.52(16)
C3 S1 C1 N2 -11.60(12)
C3 S1 C1 N1 171.32(13)
C1 N2 C2 N5 150.68(12)
C1 N2 C2 C3 29.11(16)
C5 N5 C2 N2 -115.30(15)
C7 N5 C2 N2 69.90(19)
C5 N5 C2 C3 5.95(19)
C7 N5 C2 C3 -168.85(14)
N2 C2 C3 C4 85.02(14)
N5 C2 C3 C4 -37.28(16)
N2 C2 C3 S1 -35.03(13)
N5 C2 C3 S1 -157.33(10)
C1 S1 C3 C4 -94.53(11)
C1 S1 C3 C2 25.06(10)
C5 N3 C4 C8 -177.36(13)
C5 N3 C4 C3 -54.47(17)
C2 C3 C4 N3 60.70(14)
S1 C3 C4 N3 174.74(9)
C2 C3 C4 C8 178.73(12)
S1 C3 C4 C8 -67.23(14)
C4 N3 C5 N5 24.4(2)
C4 N3 C5 C6 -158.04(16)
C7 N5 C5 N3 177.44(14)
C2 N5 C5 N3 1.7(2)
C7 N5 C5 C6 -0.69(16)
C2 N5 C5 C6 -176.44(13)
N3 C5 C6 N4 -177.39(16)
N5 C5 C6 N4 0.41(17)
N3 C5 C6 C9 7.0(3)
N5 C5 C6 C9 -175.22(14)
C7 N4 C6 C5 0.06(18)
C7 N4 C6 C9 175.40(15)
C6 N4 C7 N5 -0.52(18)
C5 N5 C7 N4 0.78(18)
C2 N5 C7 N4 176.35(14)
N3 C4 C8 O1 -57.19(15)
C3 C4 C8 O1 -175.15(12)
C5 C6 C9 O2 -2.7(2)
N4 C6 C9 O2 -177.42(16)
C5 C6 C9 N6 175.69(15)
N4 C6 C9 N6 0.9(2)
C12 N8 C11 N7 173.01(14)
C12 N8 C11 S2 -5.95(17)
C13 S2 C11 N8 -12.59(13)
C13 S2 C11 N7 168.37(13)
C11 N8 C12 N11 147.10(13)
C11 N8 C12 C13 26.03(16)
C15 N11 C12 N8 -115.17(15)
C17 N11 C12 N8 70.09(18)
C15 N11 C12 C13 6.55(18)
C17 N11 C12 C13 -168.19(14)
N8 C12 C13 C14 85.33(13)
N11 C12 C13 C14 -36.68(15)
N8 C12 C13 S2 -32.99(13)
N11 C12 C13 S2 -155.00(10)
C11 S2 C13 C14 -95.63(10)
C11 S2 C13 C12 24.17(10)
C15 N9 C14 C18 -174.62(13)
C15 N9 C14 C13 -51.81(16)
C12 C13 C14 N9 58.96(14)
S2 C13 C14 N9 172.78(9)
C12 C13 C14 C18 178.13(11)
S2 C13 C14 C18 -68.05(13)
C17 N11 C15 N9 177.02(13)
C12 N11 C15 N9 1.4(2)
C17 N11 C15 C16 0.09(16)
C12 N11 C15 C16 -175.52(13)
C14 N9 C15 N11 22.8(2)
C14 N9 C15 C16 -161.17(15)
N11 C15 C16 N10 -0.25(16)
N9 C15 C16 N10 -176.67(15)
N11 C15 C16 C19 176.70(13)
N9 C15 C16 C19 0.3(3)
C17 N10 C16 C15 0.30(16)
C17 N10 C16 C19 -176.62(14)
C16 N10 C17 N11 -0.25(17)
C15 N11 C17 N10 0.10(17)
C12 N11 C17 N10 175.66(13)
N9 C14 C18 O3 63.05(15)
C13 C14 C18 O3 -56.22(15)
C15 C16 C19 O4 -5.8(2)
N10 C16 C19 O4 170.67(14)
C15 C16 C19 N12 175.38(14)
N10 C16 C19 N12 -8.2(2)

loop_
_cod_related_entry_id
_cod_related_entry_database
_cod_related_entry_code
1 ChemSpider 30660655
